data_4305827
loop_
_publ_author_name
'Hu Xu'
'Dennis K. P. Ng'

_publ_section_title
;
Construction of Subphthalocyanine-Porphyrin and
Subphthalocyanine-Phthalocyanine Heterodyads through Axial Coordination
;
_journal_name_full 'Inorganic Chemistry'
_journal_page_first 7921
_journal_page_last 7927
_journal_paper_doi 10.1021/ic800756h
_journal_volume 47
_journal_year 2008
_chemical_formula_sum 'C74 H44 B N11 O2 Ru'
_chemical_formula_weight 1231.08
_chemical_name_systematic
; 
 ? 
;
_space_group_IT_number 2
_symmetry_cell_setting triclinic
_symmetry_space_group_name_Hall '-P 1'
_symmetry_space_group_name_H-M 'P -1'
_atom_sites_solution_hydrogens geom
_atom_sites_solution_primary direct
_atom_sites_solution_secondary difmap
_audit_creation_method SHELXL-97
_cell_angle_alpha 68.285(3)
_cell_angle_beta 82.104(3)
_cell_angle_gamma 62.848(3)
_cell_formula_units_Z 2
_cell_length_a 14.170(2)
_cell_length_b 14.745(2)
_cell_length_c 19.094(3)
_cell_measurement_temperature 293(2)
_cell_volume 3295.5(8)
_computing_cell_refinement 'BRUKER SMART CCD DIFFRACTOMETER'
_computing_data_collection 'BRUKER SMART CCD DIFFRACTOMETER'
_computing_data_reduction 'BRUKER SMART CCD DIFFRACTOMETER'
_computing_molecular_graphics 'SIEMENS SHELXTL'
_computing_publication_material 'SIEMENS SHELXTL'
_computing_structure_refinement 'SHELXL-97 (Sheldrick, 1997)'
_computing_structure_solution 'SHELXS-97 (Sheldrick, 1990)'
_diffrn_ambient_temperature 293(2)
_diffrn_measured_fraction_theta_full 0.995
_diffrn_measured_fraction_theta_max 0.995
_diffrn_measurement_device_type 'BRUKER SMART CCD DIFFRACTOMETER'
_diffrn_measurement_method 'OMEGA SCAN'
_diffrn_radiation_monochromator graphite
_diffrn_radiation_source 'fine-focus sealed tube'
_diffrn_radiation_type MoK\a
_diffrn_radiation_wavelength 0.71073
_diffrn_reflns_av_R_equivalents 0.0250
_diffrn_reflns_av_sigmaI/netI 0.0470
_diffrn_reflns_limit_h_max 14
_diffrn_reflns_limit_h_min -16
_diffrn_reflns_limit_k_max 17
_diffrn_reflns_limit_k_min -16
_diffrn_reflns_limit_l_max 22
_diffrn_reflns_limit_l_min -22
_diffrn_reflns_number 17860
_diffrn_reflns_theta_full 25.00
_diffrn_reflns_theta_max 25.00
_diffrn_reflns_theta_min 1.15
_exptl_absorpt_coefficient_mu 0.292
_exptl_absorpt_correction_T_max 1.0000
_exptl_absorpt_correction_T_min 0.682538
_exptl_absorpt_correction_type multi-scan
_exptl_crystal_colour purple
_exptl_crystal_density_diffrn 1.241
_exptl_crystal_density_method 'not measured'
_exptl_crystal_description block
_exptl_crystal_F_000 1260
_exptl_crystal_size_max 0.50
_exptl_crystal_size_mid 0.40
_exptl_crystal_size_min 0.30
_platon_squeeze_details
;
;
_refine_diff_density_max 0.967
_refine_diff_density_min -0.485
_refine_diff_density_rms 0.067
_refine_ls_extinction_method none
_refine_ls_goodness_of_fit_ref 1.081
_refine_ls_hydrogen_treatment riding
_refine_ls_matrix_type full
_refine_ls_number_parameters 802
_refine_ls_number_reflns 11541
_refine_ls_number_restraints 12
_refine_ls_restrained_S_all 1.097
_refine_ls_R_factor_all 0.0553
_refine_ls_R_factor_gt 0.0431
_refine_ls_shift/su_max 0.002
_refine_ls_shift/su_mean 0.000
_refine_ls_structure_factor_coef Fsqd
_refine_ls_weighting_details 'calc w=1/[\s^2^(Fo^2^)+(0.0701P)^2^+0.0395P] where P=(Fo^2^+2Fc^2^)/3'
_refine_ls_weighting_scheme calc
_refine_ls_wR_factor_gt 0.1151
_refine_ls_wR_factor_ref 0.1214
_reflns_number_gt 9356
_reflns_number_total 11541
_reflns_threshold_expression >2sigma(I)
_cod_data_source_file ic800756h-file004_5.cif
_cod_data_source_block XH7-RU(CO)TPP
_cod_depositor_comments
;
The following automatic conversions were performed:
'_symmetry_cell_setting' value 'Triclinic' changed to 'triclinic'
according to '/home/saulius/struct/CIF-dictionaries/cif_core.dic'
dictionary named 'cif_core.dic' version 2.4.1 from
2010-06-29.

'_exptl_absorpt_correction_type' value 'Multi-scan' changed
to 'multi-scan' according to
'/home/saulius/struct/CIF-dictionaries/cif_core.dic' dictionary named
'cif_core.dic' version 2.4.1 from 2010-06-29.

Automatic conversion script
Id: cif_fix_enum 1527 2010-12-29 10:47:43Z saulius 
;
_cod_original_cell_volume 3295.6(8)
_cod_database_code 4305827

loop_
_symmetry_equiv_pos_as_xyz
'x, y, z'
'-x, -y, -z'

loop_
_atom_site_label
_atom_site_type_symbol
_atom_site_fract_x
_atom_site_fract_y
_atom_site_fract_z
_atom_site_U_iso_or_equiv
_atom_site_adp_type
_atom_site_occupancy
_atom_site_symmetry_multiplicity
_atom_site_calc_flag
_atom_site_refinement_flags
_atom_site_disorder_assembly
_atom_site_disorder_group
Ru1 Ru 0.669297(17) 0.670300(15) 0.875553(12) 0.03063(9) Uani 1 1 d . . .
B1 B 1.0925(3) 0.5246(3) 0.6895(2) 0.0475(9) Uani 1 1 d . . .
O1 O 1.05279(18) 0.57757(18) 0.74464(12) 0.0504(5) Uani 1 1 d . . .
N1 N 0.67723(18) 0.67360(17) 0.98101(12) 0.0327(5) Uani 1 1 d . . .
N2 N 0.67812(19) 0.81573(17) 0.82709(13) 0.0356(5) Uani 1 1 d . . .
N3 N 0.66919(18) 0.66331(17) 0.77041(12) 0.0327(5) Uani 1 1 d . . .
N4 N 0.67216(18) 0.51986(17) 0.92436(12) 0.0344(5) Uani 1 1 d . . .
N5 N 0.84358(18) 0.58193(17) 0.87612(12) 0.0342(5) Uani 1 1 d . . .
N6 N 1.1516(2) 0.4041(2) 0.71714(14) 0.0459(6) Uani 1 1 d . . .
N7 N 1.3220(2) 0.4023(3) 0.69912(16) 0.0561(7) Uani 1 1 d . . .
N8 N 1.1683(2) 0.5631(2) 0.64130(14) 0.0487(6) Uani 1 1 d . . .
N9 N 1.0430(2) 0.6896(2) 0.53951(15) 0.0579(7) Uani 1 1 d . . .
N10 N 1.0107(2) 0.5490(2) 0.63444(14) 0.0487(6) Uani 1 1 d . . .
N11 N 1.0164(2) 0.3738(2) 0.68306(16) 0.0552(7) Uani 1 1 d . . .
C1 C 0.6684(2) 0.6015(2) 1.04833(15) 0.0334(6) Uani 1 1 d . . .
C2 C 0.6575(2) 0.6439(2) 1.10743(16) 0.0393(7) Uani 1 1 d . . .
H2A H 0.6480 0.6115 1.1581 0.047 Uiso 1 1 calc R . .
C3 C 0.6636(2) 0.7389(2) 1.07578(15) 0.0392(7) Uani 1 1 d . . .
H3A H 0.6600 0.7838 1.1008 0.047 Uiso 1 1 calc R . .
C4 C 0.6770(2) 0.7587(2) 0.99598(15) 0.0347(6) Uani 1 1 d . . .
C5 C 0.6850(2) 0.8502(2) 0.94295(16) 0.0384(7) Uani 1 1 d . . .
C6 C 0.6860(2) 0.8754(2) 0.86469(16) 0.0370(6) Uani 1 1 d . . .
C7 C 0.6918(3) 0.9707(2) 0.81016(17) 0.0483(8) Uani 1 1 d . . .
H7B H 0.6984 1.0243 0.8208 0.058 Uiso 1 1 calc R . .
C8 C 0.6859(3) 0.9689(2) 0.74171(18) 0.0495(8) Uani 1 1 d . . .
H8A H 0.6878 1.0207 0.6960 0.059 Uiso 1 1 calc R . .
C9 C 0.6762(2) 0.8716(2) 0.75172(16) 0.0417(7) Uani 1 1 d . . .
C10 C 0.6653(3) 0.8405(2) 0.69348(16) 0.0435(7) Uani 1 1 d . . .
C11 C 0.6626(2) 0.7431(2) 0.70271(15) 0.0387(7) Uani 1 1 d . . .
C12 C 0.6574(3) 0.7075(2) 0.64300(17) 0.0487(8) Uani 1 1 d . . .
H12A H 0.6514 0.7470 0.5916 0.058 Uiso 1 1 calc R . .
C13 C 0.6628(3) 0.6073(2) 0.67475(16) 0.0454(7) Uani 1 1 d . . .
H13A H 0.6617 0.5648 0.6494 0.054 Uiso 1 1 calc R . .
C14 C 0.6708(2) 0.5779(2) 0.75531(15) 0.0359(6) Uani 1 1 d . . .
C15 C 0.6792(2) 0.4795(2) 0.80909(16) 0.0375(6) Uani 1 1 d . . .
C16 C 0.6806(2) 0.4527(2) 0.88682(15) 0.0369(6) Uani 1 1 d . . .
C17 C 0.6893(3) 0.3514(2) 0.94106(17) 0.0497(8) Uani 1 1 d . . .
H17A H 0.6962 0.2920 0.9305 0.060 Uiso 1 1 calc R . .
C18 C 0.6857(3) 0.3572(2) 1.01043(17) 0.0483(8) Uani 1 1 d . . .
H18A H 0.6898 0.3027 1.0562 0.058 Uiso 1 1 calc R . .
C19 C 0.6745(2) 0.4632(2) 1.00031(15) 0.0363(6) Uani 1 1 d . . .
C20 C 0.6702(2) 0.5013(2) 1.05812(15) 0.0367(6) Uani 1 1 d . . .
C21 C 0.6942(3) 0.9268(2) 0.97317(17) 0.0422(7) Uani 1 1 d . . .
C22 C 0.7836(3) 0.8946(3) 1.0128(2) 0.0639(10) Uani 1 1 d . . .
H22A H 0.8377 0.8246 1.0221 0.077 Uiso 1 1 calc R . .
C23 C 0.7952(4) 0.9646(3) 1.0396(2) 0.0760(12) Uani 1 1 d . . .
H23A H 0.8564 0.9415 1.0671 0.091 Uiso 1 1 calc R . .
C24 C 0.7160(4) 1.0675(3) 1.0253(2) 0.0688(11) Uani 1 1 d . . .
H24A H 0.7245 1.1156 1.0416 0.083 Uiso 1 1 calc R . .
C25 C 0.6257(3) 1.1002(3) 0.9878(2) 0.0647(10) Uani 1 1 d . . .
H25A H 0.5710 1.1696 0.9800 0.078 Uiso 1 1 calc R . .
C26 C 0.6145(3) 1.0300(2) 0.9608(2) 0.0542(9) Uani 1 1 d . . .
H26A H 0.5527 1.0530 0.9341 0.065 Uiso 1 1 calc R . .
C31 C 0.6568(5) 0.9179(3) 0.6146(2) 0.0792(14) Uani 1 1 d . . .
C32 C 0.5655(6) 1.0089(4) 0.5875(3) 0.140(3) Uani 1 1 d . . .
H32A H 0.5101 1.0169 0.6206 0.169 Uiso 1 1 calc R . .
C33 C 0.5420(8) 1.0914(6) 0.5186(5) 0.168(4) Uani 1 1 d . . .
H33A H 0.4803 1.1564 0.5037 0.202 Uiso 1 1 calc R . .
C35 C 0.7247(9) 0.9833(7) 0.4891(5) 0.180(4) Uani 1 1 d U . .
H35A H 0.7781 0.9793 0.4544 0.216 Uiso 1 1 calc R . .
C36 C 0.7391(8) 0.9010(5) 0.5709(3) 0.180(4) Uani 1 1 d . . .
H36A H 0.8042 0.8413 0.5886 0.216 Uiso 1 1 calc R . .
C41 C 0.6887(3) 0.3936(2) 0.77954(16) 0.0443(7) Uani 1 1 d . . .
C42 C 0.7818(4) 0.3369(3) 0.7518(3) 0.0831(13) Uani 1 1 d . . .
H42A H 0.8399 0.3505 0.7513 0.100 Uiso 1 1 calc R . .
C43 C 0.7903(5) 0.2579(4) 0.7242(3) 0.1075(19) Uani 1 1 d . . .
H43A H 0.8540 0.2197 0.7049 0.129 Uiso 1 1 calc R . .
C44 C 0.7074(5) 0.2368(4) 0.7253(2) 0.0931(17) Uani 1 1 d . . .
H44A H 0.7142 0.1834 0.7076 0.112 Uiso 1 1 calc R . .
C45 C 0.6147(5) 0.2927(4) 0.7520(3) 0.0961(16) Uani 1 1 d . . .
H45A H 0.5572 0.2783 0.7523 0.115 Uiso 1 1 calc R . .
C46 C 0.6044(4) 0.3721(3) 0.7791(3) 0.0777(12) Uani 1 1 d . . .
H46A H 0.5398 0.4110 0.7970 0.093 Uiso 1 1 calc R . .
C51 C 0.6778(2) 0.4254(2) 1.13825(15) 0.0379(7) Uani 1 1 d . . .
C52 C 0.7646(3) 0.3862(3) 1.18388(18) 0.0541(8) Uani 1 1 d . . .
H52A H 0.8183 0.4075 1.1654 0.065 Uiso 1 1 calc R . .
C53 C 0.7730(3) 0.3154(3) 1.2573(2) 0.0675(11) Uani 1 1 d . . .
H53A H 0.8322 0.2895 1.2878 0.081 Uiso 1 1 calc R . .
C54 C 0.6949(3) 0.2833(3) 1.2852(2) 0.0640(10) Uani 1 1 d . . .
H54A H 0.7012 0.2353 1.3344 0.077 Uiso 1 1 calc R . .
C55 C 0.6080(3) 0.3216(3) 1.2410(2) 0.0610(9) Uani 1 1 d . . .
H55A H 0.5543 0.3006 1.2603 0.073 Uiso 1 1 calc R . .
C56 C 0.5991(3) 0.3924(2) 1.16691(18) 0.0493(8) Uani 1 1 d . . .
H56A H 0.5400 0.4175 1.1366 0.059 Uiso 1 1 calc R . .
C61 C 0.8965(2) 0.6045(2) 0.81402(15) 0.0377(6) Uani 1 1 d . . .
H61A H 0.8593 0.6646 0.7723 0.045 Uiso 1 1 calc R . .
C62 C 1.0034(2) 0.5440(2) 0.80810(16) 0.0399(7) Uani 1 1 d . . .
C63 C 1.0588(3) 0.4546(3) 0.87051(19) 0.0564(9) Uani 1 1 d . . .
H63A H 1.1308 0.4109 0.8686 0.068 Uiso 1 1 calc R . .
C64 C 1.0047(3) 0.4319(3) 0.93555(18) 0.0561(9) Uani 1 1 d . . .
H64A H 1.0404 0.3735 0.9785 0.067 Uiso 1 1 calc R . .
C65 C 0.8984(3) 0.4958(2) 0.93631(16) 0.0455(7) Uani 1 1 d . . .
H65A H 0.8627 0.4790 0.9802 0.055 Uiso 1 1 calc R . .
C71 C 1.1091(3) 0.3366(3) 0.71771(18) 0.0507(8) Uani 1 1 d . . .
C72 C 1.1955(3) 0.2259(3) 0.74383(18) 0.0575(9) Uani 1 1 d . . .
C73 C 1.1984(4) 0.1277(3) 0.7528(2) 0.0780(12) Uani 1 1 d . . .
H73A H 1.1370 0.1222 0.7482 0.094 Uiso 1 1 calc R . .
C74 C 1.2963(4) 0.0374(3) 0.7692(3) 0.0929(15) Uani 1 1 d . . .
H74A H 1.3011 -0.0305 0.7765 0.111 Uiso 1 1 calc R . .
C75 C 1.3877(4) 0.0481(4) 0.7748(3) 0.0928(15) Uani 1 1 d . . .
H75A H 1.4525 -0.0137 0.7859 0.111 Uiso 1 1 calc R . .
C76 C 1.3859(3) 0.1444(3) 0.7647(2) 0.0722(11) Uani 1 1 d . . .
H76A H 1.4481 0.1493 0.7682 0.087 Uiso 1 1 calc R . .
C77 C 1.2885(3) 0.2362(3) 0.74883(18) 0.0566(9) Uani 1 1 d . . .
C78 C 1.2603(3) 0.3505(3) 0.72601(17) 0.0500(8) Uani 1 1 d . . .
C79 C 1.2744(3) 0.5076(3) 0.65359(18) 0.0526(8) Uani 1 1 d . . .
C80 C 1.3185(3) 0.5735(3) 0.5966(2) 0.0595(9) Uani 1 1 d . . .
C81 C 1.4212(3) 0.5620(4) 0.5826(2) 0.0769(12) Uani 1 1 d . . .
H81A H 1.4782 0.5038 0.6138 0.092 Uiso 1 1 calc R . .
C82 C 1.4359(5) 0.6392(5) 0.5211(3) 0.1000(16) Uani 1 1 d . . .
H82A H 1.5042 0.6333 0.5111 0.120 Uiso 1 1 calc R . .
C83 C 1.3537(5) 0.7246(5) 0.4739(3) 0.1053(18) Uani 1 1 d . . .
H83A H 1.3672 0.7758 0.4334 0.126 Uiso 1 1 calc R . .
C84 C 1.2530(4) 0.7362(4) 0.4848(2) 0.0853(13) Uani 1 1 d . . .
H84A H 1.1979 0.7929 0.4512 0.102 Uiso 1 1 calc R . .
C85 C 1.2339(3) 0.6607(3) 0.5478(2) 0.0614(9) Uani 1 1 d . . .
C86 C 1.1377(3) 0.6484(3) 0.57489(19) 0.0555(9) Uani 1 1 d . . .
C87 C 0.9843(3) 0.6348(3) 0.56769(19) 0.0531(8) Uani 1 1 d . . .
C88 C 0.9036(3) 0.6310(3) 0.53101(19) 0.0565(9) Uani 1 1 d . . .
C89 C 0.8395(3) 0.7006(3) 0.4661(2) 0.0704(11) Uani 1 1 d . . .
H89A H 0.8442 0.7644 0.4360 0.084 Uiso 1 1 calc R . .
C90 C 0.7692(3) 0.6720(4) 0.4478(2) 0.0818(14) Uani 1 1 d . . .
H90A H 0.7221 0.7200 0.4067 0.098 Uiso 1 1 calc R . .
C91 C 0.7662(3) 0.5753(4) 0.4880(2) 0.0760(12) Uani 1 1 d . . .
H91A H 0.7195 0.5580 0.4720 0.091 Uiso 1 1 calc R . .
C92 C 0.8296(3) 0.5032(3) 0.5510(2) 0.0644(10) Uani 1 1 d . . .
H92A H 0.8280 0.4368 0.5773 0.077 Uiso 1 1 calc R . .
C93 C 0.8969(3) 0.5332(3) 0.57423(19) 0.0546(8) Uani 1 1 d . . .
C94 C 0.9721(3) 0.4774(3) 0.63831(18) 0.0491(8) Uani 1 1 d . . .
O2 O 0.43418(19) 0.78767(19) 0.87256(15) 0.0629(6) Uani 1 1 d . . .
C95 C 0.5245(3) 0.7417(2) 0.87356(15) 0.0369(6) Uani 1 1 d . . .
C34 C 0.6291(9) 1.0572(8) 0.4765(4) 0.144(3) Uani 1 1 d U . .
H34A H 0.6146 1.0986 0.4255 0.172 Uiso 1 1 calc R . .

loop_
_atom_site_aniso_label
_atom_site_aniso_U_11
_atom_site_aniso_U_22
_atom_site_aniso_U_33
_atom_site_aniso_U_23
_atom_site_aniso_U_13
_atom_site_aniso_U_12
Ru1 0.03381(14) 0.02451(12) 0.03359(14) -0.01087(9) -0.00045(9) -0.01181(9)
B1 0.039(2) 0.061(2) 0.043(2) -0.0239(17) 0.0051(16) -0.0200(18)
O1 0.0485(13) 0.0637(14) 0.0453(12) -0.0257(10) 0.0128(10) -0.0278(11)
N1 0.0351(13) 0.0280(11) 0.0361(12) -0.0125(9) 0.0003(10) -0.0134(10)
N2 0.0381(14) 0.0290(12) 0.0391(13) -0.0115(10) -0.0031(10) -0.0132(10)
N3 0.0337(13) 0.0295(11) 0.0357(12) -0.0110(9) 0.0001(10) -0.0145(10)
N4 0.0390(14) 0.0312(12) 0.0354(12) -0.0136(10) 0.0017(10) -0.0161(10)
N5 0.0366(13) 0.0346(12) 0.0325(12) -0.0133(10) 0.0017(10) -0.0153(10)
N6 0.0385(15) 0.0565(16) 0.0397(14) -0.0182(12) 0.0023(11) -0.0175(13)
N7 0.0410(16) 0.080(2) 0.0484(16) -0.0314(15) 0.0000(13) -0.0195(15)
N8 0.0455(16) 0.0604(17) 0.0422(15) -0.0238(13) 0.0056(12) -0.0215(14)
N9 0.061(2) 0.0568(17) 0.0483(16) -0.0159(13) -0.0002(14) -0.0209(15)
N10 0.0408(15) 0.0549(16) 0.0442(15) -0.0177(12) -0.0021(12) -0.0147(13)
N11 0.0492(17) 0.0624(18) 0.0559(17) -0.0233(14) 0.0049(14) -0.0250(15)
C1 0.0341(15) 0.0305(14) 0.0341(14) -0.0112(11) -0.0012(12) -0.0124(12)
C2 0.0438(17) 0.0376(15) 0.0350(15) -0.0135(12) -0.0004(13) -0.0154(13)
C3 0.0437(17) 0.0352(15) 0.0391(16) -0.0188(12) -0.0038(13) -0.0117(13)
C4 0.0342(15) 0.0293(14) 0.0407(16) -0.0146(12) -0.0044(12) -0.0105(12)
C5 0.0377(16) 0.0304(14) 0.0495(17) -0.0165(13) -0.0024(13) -0.0137(12)
C6 0.0402(17) 0.0275(13) 0.0442(17) -0.0112(12) -0.0016(13) -0.0159(12)
C7 0.065(2) 0.0340(16) 0.0499(19) -0.0104(13) -0.0039(16) -0.0271(15)
C8 0.070(2) 0.0327(15) 0.0447(18) -0.0031(13) -0.0048(16) -0.0281(16)
C9 0.0493(19) 0.0292(14) 0.0408(16) -0.0073(12) -0.0042(14) -0.0148(13)
C10 0.056(2) 0.0316(15) 0.0369(16) -0.0065(12) -0.0050(14) -0.0169(14)
C11 0.0451(18) 0.0334(14) 0.0338(15) -0.0097(12) -0.0046(13) -0.0141(13)
C12 0.069(2) 0.0422(17) 0.0323(16) -0.0095(13) -0.0046(15) -0.0236(16)
C13 0.057(2) 0.0460(17) 0.0411(17) -0.0221(14) 0.0016(15) -0.0234(15)
C14 0.0371(16) 0.0366(15) 0.0354(15) -0.0157(12) 0.0016(12) -0.0149(13)
C15 0.0415(17) 0.0358(15) 0.0439(17) -0.0203(13) 0.0042(13) -0.0197(13)
C16 0.0463(18) 0.0300(14) 0.0382(16) -0.0138(12) 0.0049(13) -0.0193(13)
C17 0.076(2) 0.0315(15) 0.0495(18) -0.0146(13) 0.0049(16) -0.0301(16)
C18 0.077(2) 0.0353(16) 0.0394(17) -0.0113(13) 0.0058(16) -0.0322(16)
C19 0.0433(17) 0.0311(14) 0.0358(15) -0.0099(12) 0.0008(13) -0.0187(13)
C20 0.0396(16) 0.0348(14) 0.0358(15) -0.0111(12) 0.0034(12) -0.0178(13)
C21 0.054(2) 0.0348(15) 0.0463(17) -0.0168(13) -0.0019(14) -0.0233(14)
C22 0.063(2) 0.0452(19) 0.087(3) -0.0305(18) -0.020(2) -0.0147(17)
C23 0.083(3) 0.065(2) 0.098(3) -0.038(2) -0.023(2) -0.033(2)
C24 0.094(3) 0.054(2) 0.081(3) -0.035(2) -0.001(2) -0.042(2)
C25 0.076(3) 0.0399(18) 0.081(3) -0.0308(18) -0.002(2) -0.0180(18)
C26 0.056(2) 0.0392(17) 0.069(2) -0.0234(16) -0.0059(17) -0.0162(16)
C31 0.162(5) 0.054(2) 0.038(2) -0.0024(17) -0.011(2) -0.068(3)
C32 0.196(7) 0.100(4) 0.109(4) 0.060(3) -0.101(5) -0.098(4)
C33 0.224(10) 0.113(5) 0.149(7) 0.032(5) -0.101(7) -0.090(6)
C35 0.266(9) 0.144(6) 0.149(6) -0.089(5) 0.085(6) -0.095(5)
C36 0.358(12) 0.099(4) 0.093(4) -0.043(3) 0.125(6) -0.133(6)
C41 0.068(2) 0.0372(16) 0.0366(16) -0.0160(13) 0.0059(15) -0.0286(16)
C42 0.093(3) 0.071(3) 0.116(4) -0.060(3) 0.036(3) -0.048(3)
C43 0.147(5) 0.080(3) 0.129(4) -0.078(3) 0.064(4) -0.062(3)
C44 0.179(6) 0.066(3) 0.068(3) -0.037(2) 0.018(3) -0.074(3)
C45 0.120(4) 0.090(3) 0.122(4) -0.052(3) -0.008(3) -0.068(3)
C46 0.076(3) 0.070(3) 0.116(3) -0.055(2) 0.003(2) -0.038(2)
C51 0.0504(18) 0.0344(14) 0.0326(15) -0.0134(12) 0.0038(13) -0.0209(14)
C52 0.061(2) 0.054(2) 0.0476(19) -0.0085(15) -0.0064(16) -0.0312(17)
C53 0.085(3) 0.059(2) 0.051(2) -0.0023(17) -0.020(2) -0.033(2)
C54 0.090(3) 0.055(2) 0.0412(19) -0.0069(16) 0.003(2) -0.034(2)
C55 0.070(3) 0.058(2) 0.055(2) -0.0136(17) 0.0178(19) -0.038(2)
C56 0.049(2) 0.0501(18) 0.0485(18) -0.0160(15) 0.0057(15) -0.0238(16)
C61 0.0391(17) 0.0370(15) 0.0344(15) -0.0119(12) -0.0037(13) -0.0136(13)
C62 0.0365(16) 0.0470(17) 0.0390(16) -0.0194(13) 0.0036(13) -0.0176(14)
C63 0.0352(18) 0.056(2) 0.059(2) -0.0205(17) -0.0001(16) -0.0042(15)
C64 0.045(2) 0.0463(18) 0.0461(19) -0.0008(14) -0.0076(15) -0.0042(15)
C65 0.0474(19) 0.0438(17) 0.0348(16) -0.0075(13) 0.0001(14) -0.0160(15)
C71 0.0426(19) 0.059(2) 0.0451(18) -0.0190(15) 0.0029(15) -0.0172(16)
C72 0.058(2) 0.054(2) 0.0456(19) -0.0108(15) -0.0015(16) -0.0170(18)
C73 0.076(3) 0.058(2) 0.075(3) 0.0003(19) -0.007(2) -0.025(2)
C74 0.093(4) 0.049(2) 0.105(4) -0.004(2) -0.009(3) -0.020(2)
C75 0.072(3) 0.066(3) 0.089(3) -0.003(2) -0.011(3) -0.005(2)
C76 0.056(2) 0.070(3) 0.064(2) -0.011(2) -0.0090(19) -0.013(2)
C77 0.052(2) 0.063(2) 0.0384(18) -0.0146(15) -0.0012(15) -0.0141(18)
C78 0.0394(18) 0.069(2) 0.0404(17) -0.0233(16) 0.0007(14) -0.0197(17)
C79 0.049(2) 0.077(2) 0.0452(19) -0.0335(18) 0.0078(16) -0.0302(19)
C80 0.057(2) 0.085(3) 0.059(2) -0.042(2) 0.0156(18) -0.040(2)
C81 0.067(3) 0.117(4) 0.079(3) -0.053(3) 0.021(2) -0.057(3)
C82 0.089(4) 0.154(5) 0.102(4) -0.061(4) 0.038(3) -0.086(4)
C83 0.125(5) 0.149(5) 0.081(3) -0.033(3) 0.026(3) -0.104(5)
C84 0.106(4) 0.102(3) 0.069(3) -0.025(2) 0.018(3) -0.070(3)
C85 0.072(3) 0.077(2) 0.056(2) -0.0339(19) 0.0167(19) -0.045(2)
C86 0.064(2) 0.058(2) 0.049(2) -0.0249(16) 0.0078(17) -0.0267(18)
C87 0.049(2) 0.055(2) 0.0489(19) -0.0234(16) -0.0008(16) -0.0137(17)
C88 0.0402(19) 0.066(2) 0.052(2) -0.0272(17) -0.0016(16) -0.0083(17)
C89 0.060(2) 0.089(3) 0.050(2) -0.031(2) -0.0047(18) -0.016(2)
C90 0.060(3) 0.116(4) 0.055(2) -0.045(3) -0.010(2) -0.011(3)
C91 0.052(2) 0.116(4) 0.070(3) -0.061(3) -0.003(2) -0.022(2)
C92 0.049(2) 0.090(3) 0.069(2) -0.051(2) 0.0099(19) -0.026(2)
C93 0.0387(18) 0.069(2) 0.057(2) -0.0347(18) 0.0043(15) -0.0153(17)
C94 0.0382(18) 0.058(2) 0.0527(19) -0.0259(16) 0.0025(15) -0.0180(16)
O2 0.0384(14) 0.0507(14) 0.0921(19) -0.0256(13) 0.0024(12) -0.0129(12)
C95 0.0473(19) 0.0271(14) 0.0389(16) -0.0113(12) 0.0012(13) -0.0185(14)
C34 0.224(8) 0.184(7) 0.074(4) -0.047(4) 0.028(5) -0.135(6)

loop_
_atom_type_symbol
_atom_type_description
_atom_type_scat_dispersion_real
_atom_type_scat_dispersion_imag
_atom_type_scat_source
C C 0.0033 0.0016 'International Tables Vol C Tables 4.2.6.8 and 6.1.1.4'
H H 0.0000 0.0000 'International Tables Vol C Tables 4.2.6.8 and 6.1.1.4'
B B 0.0013 0.0007 'International Tables Vol C Tables 4.2.6.8 and 6.1.1.4'
N N 0.0061 0.0033 'International Tables Vol C Tables 4.2.6.8 and 6.1.1.4'
O O 0.0106 0.0060 'International Tables Vol C Tables 4.2.6.8 and 6.1.1.4'
Ru Ru -1.2594 0.8363 'International Tables Vol C Tables 4.2.6.8 and 6.1.1.4'

loop_
_geom_angle_atom_site_label_1
_geom_angle_atom_site_label_2
_geom_angle_atom_site_label_3
_geom_angle
_geom_angle_site_symmetry_1
_geom_angle_site_symmetry_3
_geom_angle_publ_flag
C95 Ru1 N4 93.45(10) . . ?
C95 Ru1 N3 92.26(10) . . ?
N4 Ru1 N3 90.57(8) . . ?
C95 Ru1 N1 90.50(11) . . ?
N4 Ru1 N1 89.32(8) . . ?
N3 Ru1 N1 177.24(9) . . ?
C95 Ru1 N2 90.65(10) . . ?
N4 Ru1 N2 175.89(9) . . ?
N3 Ru1 N2 89.49(9) . . ?
N1 Ru1 N2 90.42(9) . . ?
C95 Ru1 N5 178.47(9) . . ?
N4 Ru1 N5 85.75(9) . . ?
N3 Ru1 N5 86.45(8) . . ?
N1 Ru1 N5 90.80(8) . . ?
N2 Ru1 N5 90.15(9) . . ?
O1 B1 N6 118.1(3) . . ?
O1 B1 N8 109.3(3) . . ?
N6 B1 N8 104.7(3) . . ?
O1 B1 N10 115.4(3) . . ?
N6 B1 N10 103.8(3) . . ?
N8 B1 N10 104.1(3) . . ?
C62 O1 B1 125.0(2) . . ?
C1 N1 C4 107.1(2) . . ?
C1 N1 Ru1 126.90(17) . . ?
C4 N1 Ru1 125.36(18) . . ?
C9 N2 C6 107.2(2) . . ?
C9 N2 Ru1 126.60(18) . . ?
C6 N2 Ru1 126.20(18) . . ?
C11 N3 C14 107.5(2) . . ?
C11 N3 Ru1 126.83(17) . . ?
C14 N3 Ru1 125.60(18) . . ?
C19 N4 C16 107.1(2) . . ?
C19 N4 Ru1 126.87(17) . . ?
C16 N4 Ru1 125.81(18) . . ?
C61 N5 C65 117.6(3) . . ?
C61 N5 Ru1 120.92(18) . . ?
C65 N5 Ru1 121.0(2) . . ?
C78 N6 C71 111.7(3) . . ?
C78 N6 B1 122.6(3) . . ?
C71 N6 B1 123.7(3) . . ?
C78 N7 C79 117.1(3) . . ?
C79 N8 C86 113.7(3) . . ?
C79 N8 B1 123.0(3) . . ?
C86 N8 B1 122.7(3) . . ?
C87 N9 C86 117.1(3) . . ?
C87 N10 C94 113.1(3) . . ?
C87 N10 B1 122.2(3) . . ?
C94 N10 B1 123.4(3) . . ?
C94 N11 C71 117.5(3) . . ?
N1 C1 C20 125.1(2) . . ?
N1 C1 C2 109.3(2) . . ?
C20 C1 C2 125.6(2) . . ?
C3 C2 C1 107.4(2) . . ?
C2 C3 C4 107.7(2) . . ?
N1 C4 C5 126.2(2) . . ?
N1 C4 C3 108.4(2) . . ?
C5 C4 C3 125.4(2) . . ?
C4 C5 C6 125.4(2) . . ?
C4 C5 C21 116.8(3) . . ?
C6 C5 C21 117.7(2) . . ?
N2 C6 C5 126.0(2) . . ?
N2 C6 C7 108.6(2) . . ?
C5 C6 C7 125.4(2) . . ?
C8 C7 C6 107.9(2) . . ?
C7 C8 C9 107.3(3) . . ?
N2 C9 C10 125.6(2) . . ?
N2 C9 C8 108.9(2) . . ?
C10 C9 C8 125.5(3) . . ?
C11 C10 C9 125.7(3) . . ?
C11 C10 C31 117.4(3) . . ?
C9 C10 C31 117.0(3) . . ?
N3 C11 C10 125.3(2) . . ?
N3 C11 C12 108.6(2) . . ?
C10 C11 C12 126.1(3) . . ?
C13 C12 C11 107.9(3) . . ?
C12 C13 C14 107.4(2) . . ?
N3 C14 C15 125.7(2) . . ?
N3 C14 C13 108.5(2) . . ?
C15 C14 C13 125.8(2) . . ?
C16 C15 C14 126.3(2) . . ?
C16 C15 C41 117.1(2) . . ?
C14 C15 C41 116.6(2) . . ?
N4 C16 C15 125.7(2) . . ?
N4 C16 C17 108.8(2) . . ?
C15 C16 C17 125.4(2) . . ?
C18 C17 C16 107.8(2) . . ?
C17 C18 C19 107.3(2) . . ?
N4 C19 C20 125.5(2) . . ?
N4 C19 C18 108.9(2) . . ?
C20 C19 C18 125.5(2) . . ?
C19 C20 C1 125.4(2) . . ?
C19 C20 C51 117.7(2) . . ?
C1 C20 C51 116.6(2) . . ?
C22 C21 C26 118.7(3) . . ?
C22 C21 C5 119.9(3) . . ?
C26 C21 C5 121.4(3) . . ?
C21 C22 C23 121.0(3) . . ?
C24 C23 C22 119.3(4) . . ?
C25 C24 C23 120.7(3) . . ?
C24 C25 C26 119.8(3) . . ?
C21 C26 C25 120.4(3) . . ?
C36 C31 C32 118.5(5) . . ?
C36 C31 C10 120.9(5) . . ?
C32 C31 C10 120.6(5) . . ?
C31 C32 C33 130.0(8) . . ?
C34 C33 C32 105.1(8) . . ?
C34 C35 C36 110.1(8) . . ?
C31 C36 C35 118.4(8) . . ?
C42 C41 C46 118.5(3) . . ?
C42 C41 C15 120.1(3) . . ?
C46 C41 C15 121.4(3) . . ?
C41 C42 C43 120.0(4) . . ?
C44 C43 C42 120.5(5) . . ?
C43 C44 C45 120.2(4) . . ?
C44 C45 C46 120.1(5) . . ?
C41 C46 C45 120.6(4) . . ?
C52 C51 C56 118.6(3) . . ?
C52 C51 C20 120.2(3) . . ?
C56 C51 C20 121.2(3) . . ?
C51 C52 C53 120.7(3) . . ?
C54 C53 C52 120.3(4) . . ?
C55 C54 C53 119.9(3) . . ?
C54 C55 C56 120.2(3) . . ?
C51 C56 C55 120.3(3) . . ?
N5 C61 C62 123.7(3) . . ?
O1 C62 C61 119.8(3) . . ?
O1 C62 C63 122.0(3) . . ?
C61 C62 C63 118.0(3) . . ?
C64 C63 C62 118.6(3) . . ?
C65 C64 C63 119.6(3) . . ?
N5 C65 C64 122.5(3) . . ?
N11 C71 N6 122.4(3) . . ?
N11 C71 C72 129.6(3) . . ?
N6 C71 C72 106.0(3) . . ?
C73 C72 C77 121.9(4) . . ?
C73 C72 C71 130.9(4) . . ?
C77 C72 C71 106.6(3) . . ?
C72 C73 C74 117.5(4) . . ?
C73 C74 C75 120.2(4) . . ?
C76 C75 C74 122.7(4) . . ?
C75 C76 C77 118.3(4) . . ?
C76 C77 C72 119.4(4) . . ?
C76 C77 C78 132.2(4) . . ?
C72 C77 C78 107.8(3) . . ?
N7 C78 N6 122.3(3) . . ?
N7 C78 C77 129.2(3) . . ?
N6 C78 C77 106.5(3) . . ?
N8 C79 N7 122.4(3) . . ?
N8 C79 C80 105.8(3) . . ?
N7 C79 C80 130.1(3) . . ?
C81 C80 C85 120.1(4) . . ?
C81 C80 C79 132.8(4) . . ?
C85 C80 C79 107.0(3) . . ?
C82 C81 C80 117.7(5) . . ?
C83 C82 C81 122.3(5) . . ?
C84 C83 C82 121.4(5) . . ?
C83 C84 C85 118.3(5) . . ?
C84 C85 C80 120.1(4) . . ?
C84 C85 C86 132.3(4) . . ?
C80 C85 C86 107.5(3) . . ?
N9 C86 N8 122.4(3) . . ?
N9 C86 C85 131.1(3) . . ?
N8 C86 C85 104.9(3) . . ?
N9 C87 N10 122.6(3) . . ?
N9 C87 C88 130.1(3) . . ?
N10 C87 C88 105.6(3) . . ?
C89 C88 C93 119.9(4) . . ?
C89 C88 C87 133.0(4) . . ?
C93 C88 C87 107.1(3) . . ?
C90 C89 C88 117.7(4) . . ?
C91 C90 C89 122.1(4) . . ?
C90 C91 C92 122.1(4) . . ?
C91 C92 C93 117.2(4) . . ?
C92 C93 C88 120.8(3) . . ?
C92 C93 C94 131.3(4) . . ?
C88 C93 C94 107.8(3) . . ?
N11 C94 N10 122.5(3) . . ?
N11 C94 C93 131.1(3) . . ?
N10 C94 C93 104.9(3) . . ?
O2 C95 Ru1 178.8(2) . . ?
C35 C34 C33 136.7(8) . . ?

loop_
_geom_bond_atom_site_label_1
_geom_bond_atom_site_label_2
_geom_bond_distance
_geom_bond_site_symmetry_2
_geom_bond_publ_flag
Ru1 C95 1.828(3) . ?
Ru1 N4 2.047(2) . ?
Ru1 N3 2.048(2) . ?
Ru1 N1 2.052(2) . ?
Ru1 N2 2.053(2) . ?
Ru1 N5 2.204(2) . ?
B1 O1 1.442(4) . ?
B1 N6 1.485(4) . ?
B1 N8 1.491(5) . ?
B1 N10 1.501(4) . ?
O1 C62 1.357(4) . ?
N1 C1 1.365(3) . ?
N1 C4 1.384(3) . ?
N2 C9 1.365(4) . ?
N2 C6 1.372(3) . ?
N3 C11 1.368(3) . ?
N3 C14 1.383(3) . ?
N4 C19 1.376(3) . ?
N4 C16 1.379(3) . ?
N5 C61 1.331(4) . ?
N5 C65 1.342(3) . ?
N6 C78 1.374(4) . ?
N6 C71 1.374(4) . ?
N7 C78 1.345(4) . ?
N7 C79 1.352(4) . ?
N8 C79 1.348(4) . ?
N8 C86 1.360(4) . ?
N9 C87 1.342(5) . ?
N9 C86 1.352(5) . ?
N10 C87 1.368(4) . ?
N10 C94 1.371(4) . ?
N11 C94 1.328(4) . ?
N11 C71 1.334(4) . ?
C1 C20 1.409(4) . ?
C1 C2 1.440(4) . ?
C2 C3 1.343(4) . ?
C3 C4 1.444(4) . ?
C4 C5 1.398(4) . ?
C5 C6 1.400(4) . ?
C5 C21 1.505(4) . ?
C6 C7 1.437(4) . ?
C7 C8 1.332(4) . ?
C8 C9 1.443(4) . ?
C9 C10 1.401(4) . ?
C10 C11 1.398(4) . ?
C10 C31 1.496(4) . ?
C11 C12 1.442(4) . ?
C12 C13 1.343(4) . ?
C13 C14 1.441(4) . ?
C14 C15 1.395(4) . ?
C15 C16 1.388(4) . ?
C15 C41 1.514(4) . ?
C16 C17 1.430(4) . ?
C17 C18 1.351(4) . ?
C18 C19 1.438(4) . ?
C19 C20 1.394(4) . ?
C20 C51 1.507(4) . ?
C21 C22 1.361(5) . ?
C21 C26 1.372(4) . ?
C22 C23 1.386(4) . ?
C23 C24 1.364(5) . ?
C24 C25 1.348(5) . ?
C25 C26 1.391(4) . ?
C31 C36 1.319(8) . ?
C31 C32 1.352(8) . ?
C32 C33 1.373(7) . ?
C33 C34 1.372(12) . ?
C35 C34 1.277(12) . ?
C35 C36 1.553(10) . ?
C41 C42 1.361(5) . ?
C41 C46 1.370(5) . ?
C42 C43 1.398(5) . ?
C43 C44 1.341(7) . ?
C44 C45 1.343(7) . ?
C45 C46 1.390(5) . ?
C51 C52 1.371(4) . ?
C51 C56 1.382(4) . ?
C52 C53 1.386(4) . ?
C53 C54 1.364(5) . ?
C54 C55 1.359(5) . ?
C55 C56 1.394(4) . ?
C61 C62 1.377(4) . ?
C62 C63 1.387(4) . ?
C63 C64 1.381(5) . ?
C64 C65 1.366(4) . ?
C71 C72 1.468(5) . ?
C72 C73 1.374(5) . ?
C72 C77 1.413(5) . ?
C73 C74 1.386(6) . ?
C74 C75 1.397(7) . ?
C75 C76 1.348(6) . ?
C76 C77 1.391(5) . ?
C77 C78 1.443(5) . ?
C79 C80 1.450(5) . ?
C80 C81 1.386(5) . ?
C80 C85 1.405(5) . ?
C81 C82 1.371(6) . ?
C82 C83 1.365(7) . ?
C83 C84 1.353(7) . ?
C84 C85 1.397(5) . ?
C85 C86 1.457(5) . ?
C87 C88 1.453(5) . ?
C88 C89 1.390(5) . ?
C88 C93 1.412(5) . ?
C89 C90 1.371(6) . ?
C90 C91 1.364(6) . ?
C91 C92 1.364(5) . ?
C92 C93 1.396(5) . ?
C93 C94 1.457(4) . ?
O2 C95 1.141(4) . ?

loop_
_platon_squeeze_void_nr
_platon_squeeze_void_average_x
_platon_squeeze_void_average_y
_platon_squeeze_void_average_z
_platon_squeeze_void_volume
_platon_squeeze_void_count_electrons
1 0.000 0.000 -0.003 695.8 104.8
2 0.347 0.559 0.416 9.2 0.1
3 0.430 0.887 0.687 9.6 -0.4
4 0.466 0.252 0.619 13.2 0.0
5 0.534 0.748 0.381 13.2 -0.1
6 0.569 0.113 0.313 9.0 -0.4
7 0.653 0.441 0.584 9.2 0.0
